data_2224106
loop_
_publ_author_name
'Zhang, Xiu-Qing'
'Huang, Fu-Ping'
'Bian, He-Dong'
'Yu, Qing'
'Liang, Hong'

_publ_section_title
;
 Aqua[<i>N</i>-(2,5-dihydroxybenzyl)iminodiacetato]copper(II)
;
_journal_coeditor_code ZS2013
_journal_issue 11
_journal_name_full 'Acta Crystallographica Section E'
_journal_page_first m1393
_journal_paper_doi 10.1107/S1600536809042238
_journal_volume 65
_journal_year 2009
_chemical_formula_iupac '[Cu (C11 H11 N O6) (H2 O)]'
_chemical_formula_moiety 'C11 H13 Cu N O7'
_chemical_formula_sum 'C11 H13 Cu N O7'
_chemical_formula_weight 334.76
_chemical_name_systematic
;
Aqua[<i>N</i>-(2,5-dihydroxybenzyl)iminodiacetato]copper(II)
;
_space_group_IT_number 61
_symmetry_cell_setting orthorhombic
_symmetry_space_group_name_Hall '-P 2ac 2ab'
_symmetry_space_group_name_H-M 'P b c a'
_atom_sites_solution_hydrogens geom
_atom_sites_solution_primary direct
_atom_sites_solution_secondary difmap
_audit_creation_method SHELXL97
_cell_angle_alpha 90.00
_cell_angle_beta 90.00
_cell_angle_gamma 90.00
_cell_formula_units_Z 8
_cell_length_a 13.0461(16)
_cell_length_b 9.7919(12)
_cell_length_c 19.374(2)
_cell_measurement_reflns_used 6907
_cell_measurement_temperature 294(2)
_cell_measurement_theta_max 27.9
_cell_measurement_theta_min 1.6
_cell_volume 2475.0(5)
_computing_cell_refinement '<i>CrystalClear</i> (Rigaku/MSC, 2005)'
_computing_data_collection '<i>CrystalClear</i> (Rigaku/MSC, 2005)'
_computing_data_reduction '<i>CrystalClear</i> (Rigaku/MSC, 2005)'
_computing_molecular_graphics '<i>SHELXL97</i> (Sheldrick, 2008)'
_computing_publication_material '<i>CrystalStructure</i> (Rigaku/MSC, 2005)'
_computing_structure_refinement '<i>SHELXL97</i> (Sheldrick, 2008)'
_computing_structure_solution '<i>SHELXS97</i> (Sheldrick, 2008)'
_diffrn_ambient_temperature 294(2)
_diffrn_detector_area_resol_mean 7.31
_diffrn_measured_fraction_theta_full 0.992
_diffrn_measured_fraction_theta_max 0.992
_diffrn_measurement_device_type 'Rigaku Saturn'
_diffrn_measurement_method \w
_diffrn_radiation_monochromator confocal
_diffrn_radiation_source 'rotating anode'
_diffrn_radiation_type MoK\a
_diffrn_radiation_wavelength 0.71070
_diffrn_reflns_av_R_equivalents 0.0261
_diffrn_reflns_av_sigmaI/netI 0.0207
_diffrn_reflns_limit_h_max 17
_diffrn_reflns_limit_h_min -17
_diffrn_reflns_limit_k_max 11
_diffrn_reflns_limit_k_min -12
_diffrn_reflns_limit_l_max 22
_diffrn_reflns_limit_l_min -25
_diffrn_reflns_number 17710
_diffrn_reflns_theta_full 27.87
_diffrn_reflns_theta_max 27.87
_diffrn_reflns_theta_min 2.10
_diffrn_standards_number 0
_exptl_absorpt_coefficient_mu 1.798
_exptl_absorpt_correction_T_max 0.8132
_exptl_absorpt_correction_T_min 0.6931
_exptl_absorpt_correction_type multi-scan
_exptl_absorpt_process_details '(Jacobson, 1998)'
_exptl_crystal_colour blue
_exptl_crystal_density_diffrn 1.797
_exptl_crystal_density_method 'not measured'
_exptl_crystal_description block
_exptl_crystal_F_000 1368
_exptl_crystal_size_max 0.22
_exptl_crystal_size_mid 0.18
_exptl_crystal_size_min 0.12
_refine_diff_density_max 0.307
_refine_diff_density_min -0.562
_refine_ls_extinction_method none
_refine_ls_goodness_of_fit_ref 1.039
_refine_ls_hydrogen_treatment mixed
_refine_ls_matrix_type full
_refine_ls_number_parameters 198
_refine_ls_number_reflns 2929
_refine_ls_number_restraints 0
_refine_ls_restrained_S_all 1.039
_refine_ls_R_factor_all 0.0271
_refine_ls_R_factor_gt 0.0247
_refine_ls_shift/su_max 0.001
_refine_ls_shift/su_mean 0.000
_refine_ls_structure_factor_coef Fsqd
_refine_ls_weighting_details 'calc w=1/[\s^2^(Fo^2^)+(0.0451P)^2^+0.7209P] where P=(Fo^2^+2Fc^2^)/3'
_refine_ls_weighting_scheme calc
_refine_ls_wR_factor_gt 0.0680
_refine_ls_wR_factor_ref 0.0696
_reflns_number_gt 2662
_reflns_number_total 2929
_reflns_threshold_expression I>2\s(I)
_cod_data_source_file zs2013.cif
_cod_data_source_block I
_cod_original_cell_volume 2474.9(5)
_cod_database_code 2224106
_cod_database_fobs_code 2224106

loop_
_symmetry_equiv_pos_as_xyz
'x, y, z'
'-x+1/2, y+1/2, z'
'x, -y+1/2, z+1/2'
'-x+1/2, -y, z+1/2'
'-x, -y, -z'
'x-1/2, -y-1/2, -z'
'-x, y-1/2, -z-1/2'
'x-1/2, y, -z-1/2'

loop_
_atom_site_type_symbol
_atom_site_label
_atom_site_fract_x
_atom_site_fract_y
_atom_site_fract_z
_atom_site_U_iso_or_equiv
_atom_site_adp_type
_atom_site_calc_flag
_atom_site_refinement_flags
_atom_site_occupancy
_atom_site_disorder_assembly
_atom_site_disorder_group
Cu Cu1 0.566322(13) 0.226573(19) 0.381922(9) 0.01771(8) Uani d . 1 . .
O O1 0.68631(9) 0.23223(12) 0.44079(6) 0.0273(3) Uani d . 1 . .
O O2 0.83131(8) 0.34779(12) 0.45719(6) 0.0275(3) Uani d . 1 . .
O O3 0.47226(9) 0.23658(11) 0.30369(5) 0.0214(2) Uani d . 1 . .
O O4 0.43813(9) 0.36157(13) 0.21087(6) 0.0300(3) Uani d . 1 . .
O O5 0.43629(9) 0.31326(14) 0.45565(6) 0.0259(3) Uani d . 1 . .
H H5 0.402(2) 0.269(3) 0.4779(13) 0.049(7) Uiso d . 1 . .
O O6 0.24306(11) 0.69678(15) 0.29249(7) 0.0402(3) Uani d . 1 . .
H H4 0.179(2) 0.700(3) 0.3008(12) 0.046(6) Uiso d . 1 . .
O O7 0.54070(9) 0.03204(12) 0.39637(7) 0.0242(2) Uani d . 1 . .
H H7A 0.5782(16) -0.006(2) 0.4227(12) 0.039(6) Uiso d . 1 . .
H H7B 0.5424(18) -0.010(3) 0.3566(13) 0.046(7) Uiso d . 1 . .
N N1 0.60886(9) 0.41382(12) 0.35356(6) 0.0164(2) Uani d . 1 . .
C C1 0.74866(11) 0.32885(16) 0.42719(7) 0.0205(3) Uani d . 1 . .
C C2 0.72035(11) 0.42214(16) 0.36733(8) 0.0225(3) Uani d . 1 . .
H H2A 0.7389 0.5155 0.3784 0.027 Uiso calc R 1 . .
H H2B 0.7581 0.3952 0.3264 0.027 Uiso calc R 1 . .
C C3 0.48912(11) 0.33842(16) 0.26298(7) 0.0200(3) Uani d . 1 . .
C C4 0.58171(11) 0.42657(17) 0.27948(7) 0.0209(3) Uani d . 1 . .
H H4A 0.6394 0.3983 0.2513 0.025 Uiso calc R 1 . .
H H4B 0.5665 0.5212 0.2688 0.025 Uiso calc R 1 . .
C C5 0.55454(11) 0.51871(16) 0.39631(8) 0.0212(3) Uani d . 1 . .
H H5A 0.5788 0.6087 0.3832 0.025 Uiso calc R 1 . .
H H5B 0.5718 0.5046 0.4445 0.025 Uiso calc R 1 . .
C C6 0.44000(11) 0.51419(17) 0.38847(7) 0.0203(3) Uani d . 1 . .
C C7 0.38238(12) 0.41397(16) 0.42132(7) 0.0214(3) Uani d . 1 . .
C C8 0.27640(12) 0.41627(18) 0.41733(8) 0.0268(3) Uani d . 1 . .
H H8 0.2379 0.3530 0.4420 0.032 Uiso calc R 1 . .
C C9 0.22764(13) 0.51300(19) 0.37651(8) 0.0288(4) Uani d . 1 . .
H H9 0.1565 0.5149 0.3742 0.035 Uiso calc R 1 . .
C C10 0.28474(13) 0.60661(17) 0.33916(9) 0.0275(3) Uani d . 1 . .
C C11 0.39017(12) 0.60955(16) 0.34741(9) 0.0268(3) Uani d . 1 . .
H H11 0.4282 0.6766 0.3251 0.032 Uiso calc R 1 . .

loop_
_atom_site_aniso_label
_atom_site_aniso_U_11
_atom_site_aniso_U_22
_atom_site_aniso_U_33
_atom_site_aniso_U_12
_atom_site_aniso_U_13
_atom_site_aniso_U_23
Cu1 0.01778(12) 0.01416(12) 0.02119(11) -0.00129(6) -0.00341(6) 0.00288(6)
O1 0.0249(6) 0.0251(6) 0.0320(6) -0.0065(5) -0.0100(5) 0.0112(4)
O2 0.0206(5) 0.0312(6) 0.0306(6) -0.0049(5) -0.0093(4) 0.0097(5)
O3 0.0218(5) 0.0199(5) 0.0226(5) -0.0030(4) -0.0037(4) 0.0019(4)
O4 0.0303(6) 0.0343(7) 0.0254(6) -0.0017(5) -0.0107(4) 0.0048(5)
O5 0.0266(6) 0.0260(6) 0.0251(6) 0.0021(5) 0.0062(4) 0.0086(5)
O6 0.0264(7) 0.0411(8) 0.0532(8) 0.0104(6) -0.0013(6) 0.0175(6)
O7 0.0251(5) 0.0158(5) 0.0317(6) -0.0001(5) -0.0054(5) 0.0033(5)
N1 0.0135(5) 0.0169(6) 0.0187(5) 0.0001(4) -0.0009(4) 0.0026(4)
C1 0.0194(6) 0.0198(7) 0.0223(6) 0.0012(6) -0.0013(5) 0.0025(5)
C2 0.0150(6) 0.0240(7) 0.0285(7) -0.0019(6) -0.0034(5) 0.0084(6)
C3 0.0190(7) 0.0212(7) 0.0200(7) 0.0024(5) 0.0003(5) -0.0017(5)
C4 0.0200(7) 0.0239(8) 0.0188(7) -0.0013(6) -0.0007(5) 0.0054(5)
C5 0.0212(7) 0.0156(7) 0.0266(7) -0.0005(5) -0.0002(6) -0.0034(6)
C6 0.0199(7) 0.0172(7) 0.0236(7) 0.0014(5) 0.0027(5) -0.0022(5)
C7 0.0248(7) 0.0207(7) 0.0186(6) 0.0031(6) 0.0041(5) -0.0009(5)
C8 0.0231(7) 0.0309(9) 0.0263(8) -0.0033(7) 0.0063(6) 0.0022(6)
C9 0.0190(7) 0.0348(9) 0.0327(8) 0.0027(7) 0.0036(6) -0.0010(6)
C10 0.0250(8) 0.0245(8) 0.0329(8) 0.0074(6) 0.0014(6) 0.0016(6)
C11 0.0239(8) 0.0201(8) 0.0363(8) 0.0020(6) 0.0049(6) 0.0059(6)

loop_
_atom_type_symbol
_atom_type_description
_atom_type_scat_dispersion_real
_atom_type_scat_dispersion_imag
_atom_type_scat_source
C C 0.0033 0.0016 'International Tables Vol C Tables 4.2.6.8 and 6.1.1.4'
H H 0.0000 0.0000 'International Tables Vol C Tables 4.2.6.8 and 6.1.1.4'
N N 0.0061 0.0033 'International Tables Vol C Tables 4.2.6.8 and 6.1.1.4'
O O 0.0106 0.0060 'International Tables Vol C Tables 4.2.6.8 and 6.1.1.4'
Cu Cu 0.3201 1.2651 'International Tables Vol C Tables 4.2.6.8 and 6.1.1.4'

loop_
_geom_angle_atom_site_label_1
_geom_angle_atom_site_label_2
_geom_angle_atom_site_label_3
_geom_angle_site_symmetry_1
_geom_angle_site_symmetry_3
_geom_angle
_geom_angle_publ_flag
O1 Cu1 O3 . . 164.41(5) ?
O1 Cu1 O7 . . 94.69(5) ?
O3 Cu1 O7 . . 93.01(5) ?
O1 Cu1 N1 . . 84.90(5) ?
O3 Cu1 N1 . . 85.11(5) ?
O7 Cu1 N1 . . 169.72(5) ?
O1 Cu1 O5 . . 102.29(5) ?
O3 Cu1 O5 . . 90.00(5) ?
O7 Cu1 O5 . . 98.05(5) ?
N1 Cu1 O5 . . 92.06(5) ?
C1 O1 Cu1 . . 114.51(9) ?
C3 O3 Cu1 . . 113.96(9) ?
C7 O5 Cu1 . . 109.22(9) ?
C7 O5 H5 . . 112(2) ?
Cu1 O5 H5 . . 124(2) ?
C10 O6 H4 . . 106.8(16) ?
Cu1 O7 H7A . . 116.0(17) ?
Cu1 O7 H7B . . 109.1(17) ?
H7A O7 H7B . . 109(2) ?
C2 N1 C4 . . 113.83(11) ?
C2 N1 C5 . . 109.11(11) ?
C4 N1 C5 . . 111.37(11) ?
C2 N1 Cu1 . . 105.92(9) ?
C4 N1 Cu1 . . 106.12(9) ?
C5 N1 Cu1 . . 110.28(9) ?
O2 C1 O1 . . 124.70(14) ?
O2 C1 C2 . . 118.61(13) ?
O1 C1 C2 . . 116.62(13) ?
N1 C2 C1 . . 110.04(12) ?
N1 C2 H2A . . 109.7 ?
C1 C2 H2A . . 109.7 ?
N1 C2 H2B . . 109.7 ?
C1 C2 H2B . . 109.7 ?
H2A C2 H2B . . 108.2 ?
O4 C3 O3 . . 123.49(14) ?
O4 C3 C4 . . 119.88(14) ?
O3 C3 C4 . . 116.50(12) ?
N1 C4 C3 . . 110.22(11) ?
N1 C4 H4A . . 109.6 ?
C3 C4 H4A . . 109.6 ?
N1 C4 H4B . . 109.6 ?
C3 C4 H4B . . 109.6 ?
H4A C4 H4B . . 108.1 ?
N1 C5 C6 . . 113.23(12) ?
N1 C5 H5A . . 108.9 ?
C6 C5 H5A . . 108.9 ?
N1 C5 H5B . . 108.9 ?
C6 C5 H5B . . 108.9 ?
H5A C5 H5B . . 107.7 ?
C11 C6 C7 . . 118.94(14) ?
C11 C6 C5 . . 120.25(14) ?
C7 C6 C5 . . 120.81(14) ?
O5 C7 C8 . . 123.13(14) ?
O5 C7 C6 . . 116.67(13) ?
C8 C7 C6 . . 120.18(14) ?
C7 C8 C9 . . 120.03(15) ?
C7 C8 H8 . . 120.0 ?
C9 C8 H8 . . 120.0 ?
C10 C9 C8 . . 120.18(16) ?
C10 C9 H9 . . 119.9 ?
C8 C9 H9 . . 119.9 ?
O6 C10 C11 . . 117.07(15) ?
O6 C10 C9 . . 123.74(15) ?
C11 C10 C9 . . 119.17(15) ?
C10 C11 C6 . . 121.15(15) ?
C10 C11 H11 . . 119.4 ?
C6 C11 H11 . . 119.4 ?

loop_
_geom_bond_atom_site_label_1
_geom_bond_atom_site_label_2
_geom_bond_site_symmetry_2
_geom_bond_distance
_geom_bond_publ_flag
Cu1 O1 . 1.9376(11) ?
Cu1 O3 . 1.9526(11) ?
Cu1 O7 . 1.9541(12) ?
Cu1 N1 . 1.9929(12) ?
Cu1 O5 . 2.3746(12) ?
O1 C1 . 1.2752(19) ?
O2 C1 . 1.2390(18) ?
O3 C3 . 1.2903(18) ?
O4 C3 . 1.2302(18) ?
O5 C7 . 1.3818(19) ?
O5 H5 . 0.76(3) ?
O6 C10 . 1.376(2) ?
O6 H4 . 0.86(3) ?
O7 H7A . 0.80(2) ?
O7 H7B . 0.87(3) ?
N1 C2 . 1.4810(18) ?
N1 C4 . 1.4834(17) ?
N1 C5 . 1.4976(19) ?
C1 C2 . 1.522(2) ?
C2 H2A . 0.9700 ?
C2 H2B . 0.9700 ?
C3 C4 . 1.519(2) ?
C4 H4A . 0.9700 ?
C4 H4B . 0.9700 ?
C5 C6 . 1.503(2) ?
C5 H5A . 0.9700 ?
C5 H5B . 0.9700 ?
C6 C11 . 1.388(2) ?
C6 C7 . 1.390(2) ?
C7 C8 . 1.385(2) ?
C8 C9 . 1.388(2) ?
C8 H8 . 0.9300 ?
C9 C10 . 1.385(2) ?
C9 H9 . 0.9300 ?
C10 C11 . 1.385(2) ?
C11 H11 . 0.9300 ?

loop_
_geom_hbond_atom_site_label_D
_geom_hbond_atom_site_label_H
_geom_hbond_atom_site_label_A
_geom_hbond_site_symmetry_A
_geom_hbond_distance_DH
_geom_hbond_distance_HA
_geom_hbond_distance_DA
_geom_hbond_angle_DHA
O5 H5 O2 6_566 0.76(3) 1.93(3) 2.6859(16) 172(3)
O6 H4 O3 2 0.86(3) 2.00(3) 2.8442(18) 168(2)
O7 H7A O2 2_645 0.80(2) 1.97(2) 2.7261(16) 157(2)
O7 H7B O4 7_656 0.87(3) 1.83(3) 2.6794(18) 163(2)

loop_
_geom_torsion_atom_site_label_1
_geom_torsion_atom_site_label_2
_geom_torsion_atom_site_label_3
_geom_torsion_atom_site_label_4
_geom_torsion_site_symmetry_1
_geom_torsion_site_symmetry_2
_geom_torsion_site_symmetry_3
_geom_torsion_site_symmetry_4
_geom_torsion
_geom_torsion_publ_flag
O3 Cu1 O1 C1 . . . . 36.6(3) ?
O7 Cu1 O1 C1 . . . . 155.93(11) ?
N1 Cu1 O1 C1 . . . . -13.76(11) ?
O5 Cu1 O1 C1 . . . . -104.76(11) ?
O1 Cu1 O3 C3 . . . . -38.9(2) ?
O7 Cu1 O3 C3 . . . . -158.44(11) ?
N1 Cu1 O3 C3 . . . . 11.43(10) ?
O5 Cu1 O3 C3 . . . . 103.49(11) ?
O1 Cu1 O5 C7 . . . . 130.89(10) ?
O3 Cu1 O5 C7 . . . . -39.44(10) ?
O7 Cu1 O5 C7 . . . . -132.48(10) ?
N1 Cu1 O5 C7 . . . . 45.67(10) ?
O1 Cu1 N1 C2 . . . . 23.76(9) ?
O3 Cu1 N1 C2 . . . . -144.26(9) ?
O7 Cu1 N1 C2 . . . . -64.4(3) ?
O5 Cu1 N1 C2 . . . . 125.92(9) ?
O1 Cu1 N1 C4 . . . . 145.08(9) ?
O3 Cu1 N1 C4 . . . . -22.93(9) ?
O7 Cu1 N1 C4 . . . . 56.9(3) ?
O5 Cu1 N1 C4 . . . . -112.75(9) ?
O1 Cu1 N1 C5 . . . . -94.17(9) ?
O3 Cu1 N1 C5 . . . . 97.81(9) ?
O7 Cu1 N1 C5 . . . . 177.7(2) ?
O5 Cu1 N1 C5 . . . . 7.99(9) ?
Cu1 O1 C1 O2 . . . . -177.60(12) ?
Cu1 O1 C1 C2 . . . . -0.69(18) ?
C4 N1 C2 C1 . . . . -145.39(13) ?
C5 N1 C2 C1 . . . . 89.54(15) ?
Cu1 N1 C2 C1 . . . . -29.17(14) ?
O2 C1 C2 N1 . . . . -161.79(13) ?
O1 C1 C2 N1 . . . . 21.11(19) ?
Cu1 O3 C3 O4 . . . . 179.80(12) ?
Cu1 O3 C3 C4 . . . . 3.87(16) ?
C2 N1 C4 C3 . . . . 145.89(13) ?
C5 N1 C4 C3 . . . . -90.25(14) ?
Cu1 N1 C4 C3 . . . . 29.79(13) ?
O4 C3 C4 N1 . . . . 160.38(13) ?
O3 C3 C4 N1 . . . . -23.53(18) ?
C2 N1 C5 C6 . . . . -177.33(12) ?
C4 N1 C5 C6 . . . . 56.17(16) ?
Cu1 N1 C5 C6 . . . . -61.38(14) ?
N1 C5 C6 C11 . . . . -102.16(17) ?
N1 C5 C6 C7 . . . . 77.03(17) ?
Cu1 O5 C7 C8 . . . . 129.74(13) ?
Cu1 O5 C7 C6 . . . . -48.69(15) ?
C11 C6 C7 O5 . . . . 173.46(14) ?
C5 C6 C7 O5 . . . . -5.7(2) ?
C11 C6 C7 C8 . . . . -5.0(2) ?
C5 C6 C7 C8 . . . . 175.78(14) ?
O5 C7 C8 C9 . . . . -173.82(15) ?
C6 C7 C8 C9 . . . . 4.6(2) ?
C7 C8 C9 C10 . . . . 0.6(3) ?
C8 C9 C10 O6 . . . . 173.45(16) ?
C8 C9 C10 C11 . . . . -5.2(3) ?
O6 C10 C11 C6 . . . . -174.02(15) ?
C9 C10 C11 C6 . . . . 4.7(3) ?
C7 C6 C11 C10 . . . . 0.4(2) ?
C5 C6 C11 C10 . . . . 179.58(15) ?
